data_4115059
loop_
_publ_author_name
'Mikio Yasutake'
'Toru Koga'
'Youichi Sakamoto'
'Shingo Komatsu'
'Ming Zhou'
'Katsuya Sako'
'Hitoshi Tatemitsu'
'Satoru Onaka'
'Yoshio Aso'
'Shinobu Inoue'
'Teruo Shinmyozu'

_publ_section_title
;
 An Alternative Synthetic Route of [35](1,2,3,4,5)Cyclophane, and
 Structural Properties of Multibridged [3n]Cyclophanes and Their
 Charge-Transfer Complexes in the Solid State1
;
_journal_name_full 'Journal of the American Chemical Society'
_journal_page_first 10136
_journal_page_last 10145
_journal_paper_doi 10.1021/ja012363k
_journal_volume 124
_journal_year 2002
_chemical_formula_moiety 'C27 H30 O2 '
_chemical_formula_sum 'C27 H30 O2'
_chemical_formula_weight 386.53
_space_group_IT_number 9
_symmetry_cell_setting monoclinic
_symmetry_Int_Tables_number 9
_symmetry_space_group_name_Hall 'C -2yc'
_symmetry_space_group_name_H-M 'C 1 c 1'
_cell_angle_alpha 90
_cell_angle_beta 97.96(2)
_cell_angle_gamma 90
_cell_formula_units_Z 4
_cell_length_a 17.125(3)
_cell_length_b 12.93(1)
_cell_length_c 9.045(2)
_cell_measurement_temperature 288.2
_cell_volume 1983.5(16)
_computing_cell_refinement PROCESS
_computing_data_collection PROCESS
_computing_data_reduction 'teXsan Ver. 1.10'
_computing_publication_material 'teXsan Ver. 1.10'
_computing_structure_refinement SHELXL97
_computing_structure_solution SIR92
_diffrn_detector_area_resol_mean 0.010000
_diffrn_measurement_device_type 'Rigaku RAXIS-IV Imaging Plate'
_diffrn_measurement_method \w
_diffrn_radiation_type 'Mo K\a'
_diffrn_radiation_wavelength 0.7107
_diffrn_reflns_av_R_equivalents 0.000
_diffrn_reflns_limit_h_max 21
_diffrn_reflns_limit_h_min 0
_diffrn_reflns_limit_k_max 16
_diffrn_reflns_limit_k_min 0
_diffrn_reflns_limit_l_max 11
_diffrn_reflns_limit_l_min -11
_diffrn_reflns_number 1440
_diffrn_reflns_theta_max 27.42
_exptl_absorpt_coefficient_mu 0.079
_exptl_absorpt_correction_type none
_exptl_crystal_colour unknown
_exptl_crystal_density_diffrn 1.294
_exptl_crystal_description unknown
_exptl_crystal_size_max 0.000
_exptl_crystal_size_mid 0.000
_exptl_crystal_size_min 0.000
_refine_diff_density_max 0.18
_refine_diff_density_min -0.16
_refine_ls_abs_structure_Flack -2(3)
_refine_ls_extinction_coef 0.0094
_refine_ls_extinction_expression Fc^*^=kFc[1+0.001xFc^2^\l^3^/sin(2\q)]^-1/4^
_refine_ls_extinction_method SHELXL
_refine_ls_goodness_of_fit_ref 0.993
_refine_ls_hydrogen_treatment noref
_refine_ls_number_parameters 261
_refine_ls_number_reflns 1222
_refine_ls_R_factor_gt 0.0485
_refine_ls_shift/su_max 0.0000
_refine_ls_structure_factor_coef Fsqd
_refine_ls_weighting_details 'w = 1/[\s^2^(Fo^2^) + (0.0725P)^2^+0.0000P] where P=(Fo^2^+2Fc^2^)/3'
_refine_ls_weighting_scheme calc
_refine_ls_wR_factor_ref 0.1128
_reflns_number_gt 1222
_reflns_number_total 1436
_reflns_threshold_expression >2.0sigma(I)
_cod_data_source_file ja012363k_09.cif
_cod_data_source_block 34CPacfor-9
_cod_original_cell_volume 1983.5500
_cod_original_formula_sum 'C27 H30 O2 '
_cod_database_code 4115059

loop_
_symmetry_equiv_pos_as_xyz
x,y,z
x,-y,1/2+z
1/2+x,1/2+y,z
1/2+x,1/2-y,1/2+z

loop_
_atom_site_label
_atom_site_type_symbol
_atom_site_fract_x
_atom_site_fract_y
_atom_site_fract_z
_atom_site_U_iso_or_equiv
_atom_site_adp_type
_atom_site_occupancy
_atom_site_calc_flag
O(1) O 0.3950 0.1575(4) 0.6241 0.072(1) Uani 1.00 d
O(2) O 0.3224(3) 0.3146(4) 0.8738(7) 0.072(1) Uani 1.00 d
C(1) C 0.2889(3) 0.1387(4) 0.4240(7) 0.035(1) Uani 1.00 d
C(2) C 0.3027(3) 0.1982(4) 0.3023(8) 0.040(1) Uani 1.00 d
C(3) C 0.2386(4) 0.2234(4) 0.1965(7) 0.038(1) Uani 1.00 d
C(4) C 0.1610(3) 0.2008(4) 0.2151(7) 0.036(1) Uani 1.00 d
C(5) C 0.1470(3) 0.1430(4) 0.3424(7) 0.033(1) Uani 1.00 d
C(6) C 0.2111(4) 0.1130(4) 0.4487(7) 0.035(1) Uani 1.00 d
C(7) C 0.1987(4) 0.0632(4) 0.5952(8) 0.046(1) Uani 1.00 d
C(8) C 0.2136(4) 0.1341(4) 0.7360(7) 0.050(1) Uani 1.00 d
C(9) C 0.1734(4) 0.2400(4) 0.7405(7) 0.047(1) Uani 1.00 d
C(10) C 0.1881(3) 0.3130(4) 0.6182(7) 0.035(1) Uani 1.00 d
C(11) C 0.2670(3) 0.3483(4) 0.6168(7) 0.035(1) Uani 1.00 d
C(12) C 0.2865(4) 0.3990(4) 0.4879(7) 0.036(1) Uani 1.00 d
C(13) C 0.2252(4) 0.4291(4) 0.3809(8) 0.044(1) Uani 1.00 d
C(14) C 0.1470(3) 0.3993(4) 0.3820(7) 0.039(1) Uani 1.00 d
C(15) C 0.1289(3) 0.3368(4) 0.5006(7) 0.035(1) Uani 1.00 d
C(16) C 0.0445(4) 0.2941(4) 0.4982(7) 0.042(1) Uani 1.00 d
C(17) C 0.0305(4) 0.1771(4) 0.4888(8) 0.045(1) Uani 1.00 d
C(18) C 0.0635(4) 0.1165(4) 0.3660(8) 0.045(1) Uani 1.00 d
C(19) C 0.0964(4) 0.2518(5) 0.1067(8) 0.048(1) Uani 1.00 d
C(20) C 0.1031(4) 0.3711(5) 0.1020(8) 0.054(2) Uani 1.00 d
C(21) C 0.0890(4) 0.4285(4) 0.2441(8) 0.049(1) Uani 1.00 d
C(22) C 0.3706(4) 0.4117(4) 0.4521(8) 0.049(1) Uani 1.00 d
C(23) C 0.3844(4) 0.3664(5) 0.3020(8) 0.062(2) Uani 1.00 d
C(24) C 0.3819(4) 0.2451(5) 0.2851(8) 0.050(1) Uani 1.00 d
C(25) C 0.3585(4) 0.1011(4) 0.5324(8) 0.045(1) Uani 1.00 d
C(26) C 0.3844(4) -0.0084(5) 0.5120(10) 0.072(2) Uani 1.00 d
C(27) C 0.3289(4) 0.3409(4) 0.7485(8) 0.050(1) Uani 1.00 d
H(1) H 0.2486 0.2574 0.1072 0.0446 Uiso 1.00 calc
H(2) H 0.1456 0.0394 0.5855 0.0512 Uiso 1.00 calc
H(3) H 0.2332 0.0051 0.6115 0.0512 Uiso 1.00 calc
H(4) H 0.1992 0.0949 0.8164 0.0591 Uiso 1.00 calc
H(5) H 0.2687 0.1472 0.7521 0.0591 Uiso 1.00 calc
H(6) H 0.1178 0.2285 0.7336 0.0540 Uiso 1.00 calc
H(7) H 0.1915 0.2711 0.8343 0.0540 Uiso 1.00 calc
H(8) H 0.2370 0.4726 0.3022 0.0481 Uiso 1.00 calc
H(9) H 0.0258 0.3177 0.5868 0.0477 Uiso 1.00 calc
H(10) H 0.0130 0.3243 0.4139 0.0477 Uiso 1.00 calc
H(11) H 0.0529 0.1482 0.5817 0.0517 Uiso 1.00 calc
H(12) H -0.0251 0.1661 0.4753 0.0517 Uiso 1.00 calc
H(13) H 0.0302 0.1287 0.2747 0.0519 Uiso 1.00 calc
H(14) H 0.0621 0.0449 0.3902 0.0519 Uiso 1.00 calc
H(15) H 0.0992 0.2257 0.0094 0.0552 Uiso 1.00 calc
H(16) H 0.0468 0.2346 0.1357 0.0552 Uiso 1.00 calc
H(17) H 0.1550 0.3879 0.0828 0.0627 Uiso 1.00 calc
H(18) H 0.0659 0.3959 0.0225 0.0627 Uiso 1.00 calc
H(19) H 0.0372 0.4138 0.2633 0.0562 Uiso 1.00 calc
H(20) H 0.0938 0.5010 0.2271 0.0562 Uiso 1.00 calc
H(21) H 0.3828 0.4836 0.4521 0.0566 Uiso 1.00 calc
H(22) H 0.4059 0.3785 0.5286 0.0566 Uiso 1.00 calc
H(23) H 0.3453 0.3939 0.2278 0.0723 Uiso 1.00 calc
H(24) H 0.4352 0.3888 0.2825 0.0723 Uiso 1.00 calc
H(25) H 0.4208 0.2168 0.3599 0.0596 Uiso 1.00 calc
H(26) H 0.3948 0.2280 0.1894 0.0596 Uiso 1.00 calc
H(27) H 0.3849 -0.0455 0.6024 0.0819 Uiso 1.00 calc
H(28) H 0.3493 -0.0403 0.4352 0.0819 Uiso 1.00 calc
H(29) H 0.4364 -0.0083 0.4845 0.0819 Uiso 1.00 calc
H(30) H 0.3808 0.3594 0.7315 0.0568 Uiso 1.00 calc

loop_
_atom_site_aniso_label
_atom_site_aniso_U_11
_atom_site_aniso_U_22
_atom_site_aniso_U_33
_atom_site_aniso_U_12
_atom_site_aniso_U_13
_atom_site_aniso_U_23
O(1) 0.051(2) 0.067(3) 0.088(3) 0.014(2) -0.027(2) -0.027(2)
O(2) 0.063(2) 0.109(4) 0.041(2) -0.011(2) -0.005(2) 0.000(2)
C(1) 0.029(2) 0.027(3) 0.047(3) 0.003(2) 0.002(2) -0.006(2)
C(2) 0.039(3) 0.047(3) 0.037(3) 0.002(2) 0.014(2) -0.009(2)
C(3) 0.040(3) 0.044(3) 0.031(3) 0.001(2) 0.007(2) -0.001(2)
C(4) 0.038(3) 0.041(3) 0.029(3) -0.003(2) .005(2) -0.004(2)
C(5) 0.033(2) 0.030(3) 0.035(3) -0.001(2) .004(2) -0.006(2)
C(6) 0.040(2) 0.024(3) 0.040(3) -0.002(2) .004(2) -0.004(2)
C(7) 0.041(3) 0.039(3) 0.058(3) -0.001(2) 0.009(3) 0.011(3)
C(8) 0.054(3) 0.058(4) 0.040(3) 0.002(3) 0.005(3) 0.017(3)
C(9) 0.051(3) 0.062(4) 0.028(3) 0.006(3) 0.004(2) 0.004(3)
C(10) 0.038(2) 0.036(3) 0.031(3) 0.005(2) 0.006(2) -0.005(2)
C(11) 0.032(2) 0.035(3) 0.037(3) 0.002(2) 0.001(2) -0.008(2)
C(12) 0.033(2) 0.032(3) 0.043(3) 0.002(2) 0.004(2) -0.002(2)
C(13) 0.050(3) 0.031(3) 0.051(3) -0.004(2) 0.011(3) 0.005(3)
C(14) 0.040(3) 0.030(3) 0.045(3) 0.004(2) 0.002(2) 0.004(2)
C(15) 0.031(2) 0.030(3) 0.044(3) 0.003(2) 0.005(2) -0.007(2)
C(16) 0.033(2) 0.050(3) 0.043(3) 0.009(2) 0.006(2) 0.010(3)
C(17) 0.033(2) 0.057(4) 0.046(3) -0.005(2) 0.005(2) 0.005(3)
C(18) 0.040(3) 0.047(4) 0.046(3) -0.007(2) .002(3) -0.001(3)
C(19) 0.044(3) 0.066(4) 0.032(3) 0.000(3) -0.001(2) 0.003(3)
C(20) 0.044(3) 0.081(5) 0.037(3) 0.004(3) -0.002(2) 0.025(3)
C(21) 0.038(3) 0.047(3) 0.060(4) 0.011(2) 0.005(3) 0.019(3)
C(22) 0.039(3) 0.047(4) 0.061(4) -0.010(2) .006(3) -0.003(3)
C(23) 0.051(3) 0.073(4) 0.065(4) -0.018(3) 0.016(3) 0.003(3)
C(24) 0.032(2) 0.057(4) 0.063(4) 0.001(2) 0.014(3) -0.006(3)
C(25) 0.034(3) 0.050(3) 0.051(3) 0.006(2) 0.004(3) -0.002(3)
C(26) 0.056(3) 0.054(4) 0.100(5) 0.016(3) -0.011(3) -0.001(4)
C(27) 0.049(3) 0.054(4) 0.045(4) -0.002(3) .003(3) -0.008(3)

loop_
_atom_type_symbol
_atom_type_description
_atom_type_scat_dispersion_real
_atom_type_scat_dispersion_imag
_atom_type_scat_source
C C 0.003 0.002
;International Tables for Crystallography
(1992, Vol. C, Tables 4.2.6.8 and 6.1.1.4)
;
H H 0.000 0.000
;International Tables for Crystallography
(1992, Vol. C, Table 6.1.1.4)
;
O O 0.011 0.006
;International Tables for Crystallography
(1992, Vol. C, Tables 4.2.6.8 and 6.1.1.4)
;

loop_
_geom_angle_atom_site_label_1
_geom_angle_atom_site_label_2
_geom_angle_atom_site_label_3
_geom_angle
_geom_angle_site_symmetry_2
_geom_angle_site_symmetry_3
_geom_angle_publ_flag
C(2) C(1) C(6) 121.4(5) 1_555 1_555 yes
C(2) C(1) C(25) 119.0(5) 1_555 1_555 yes
C(6) C(1) C(25) 119.6(5) 1_555 1_555 yes
C(1) C(2) C(3) 118.0(5) 1_555 1_555 yes
C(1) C(2) C(24) 123.8(5) 1_555 1_555 yes
C(3) C(2) C(24) 117.9(6) 1_555 1_555 yes
C(2) C(3) C(4) 122.9(6) 1_555 1_555 yes
C(3) C(4) C(5) 118.6(5) 1_555 1_555 yes
C(3) C(4) C(19) 116.8(5) 1_555 1_555 yes
C(5) C(4) C(19) 124.1(5) 1_555 1_555 yes
C(4) C(5) C(6) 119.7(5) 1_555 1_555 yes
C(4) C(5) C(18) 120.1(5) 1_555 1_555 yes
C(6) C(5) C(18) 120.2(5) 1_555 1_555 yes
C(1) C(6) C(5) 119.1(6) 1_555 1_555 yes
C(1) C(6) C(7) 119.0(5) 1_555 1_555 yes
C(5) C(6) C(7) 121.7(6) 1_555 1_555 yes
C(6) C(7) C(8) 115.9(4) 1_555 1_555 yes
C(7) C(8) C(9) 121.5(5) 1_555 1_555 yes
C(8) C(9) C(10) 114.8(6) 1_555 1_555 yes
C(9) C(10) C(11) 117.6(5) 1_555 1_555 yes
C(9) C(10) C(15) 121.4(5) 1_555 1_555 yes
C(11) C(10) C(15) 120.7(6) 1_555 1_555 yes
C(10) C(11) C(12) 119.1(5) 1_555 1_555 yes
C(10) C(11) C(27) 122.9(6) 1_555 1_555 yes
C(12) C(11) C(27) 117.9(5) 1_555 1_555 yes
C(11) C(12) C(13) 117.7(6) 1_555 1_555 yes
C(11) C(12) C(22) 124.0(5) 1_555 1_555 yes
C(13) C(12) C(22) 117.9(6) 1_555 1_555 yes
C(12) C(13) C(14) 123.7(6) 1_555 1_555 yes
C(13) C(14) C(15) 118.4(5) 1_555 1_555 yes
C(13) C(14) C(21) 116.2(6) 1_555 1_555 yes
C(15) C(14) C(21) 125.1(5) 1_555 1_555 yes
C(10) C(15) C(14) 119.4(5) 1_555 1_555 yes
C(10) C(15) C(16) 120.7(5) 1_555 1_555 yes
C(14) C(15) C(16) 119.8(5) 1_555 1_555 yes
C(15) C(16) C(17) 119.5(5) 1_555 1_555 yes
C(16) C(17) C(18) 118.4(5) 1_555 1_555 yes
C(5) C(18) C(17) 116.0(5) 1_555 1_555 yes
C(4) C(19) C(20) 113.5(5) 1_555 1_555 yes
C(19) C(20) C(21) 116.0(6) 1_555 1_555 yes
C(14) C(21) C(20) 113.9(5) 1_555 1_555 yes
C(12) C(22) C(23) 114.4(5) 1_555 1_555 yes
C(22) C(23) C(24) 117.6(6) 1_555 1_555 yes
C(2) C(24) C(23) 113.6(5) 1_555 1_555 yes
O(1) C(25) C(1) 122.4(5) 1_555 1_555 yes
O(1) C(25) C(26) 121.2(5) 1_555 1_555 yes
C(1) C(25) C(26) 116.3(5) 1_555 1_555 yes
O(2) C(27) C(11) 128.7(6) 1_555 1_555 yes

loop_
_geom_bond_atom_site_label_1
_geom_bond_atom_site_label_2
_geom_bond_distance
_geom_bond_publ_flag
O(1) C(25) 1.212(7) yes
O(2) C(27) 1.203(9) yes
C(1) C(2) 1.390(9) yes
C(1) C(6) 1.421(9) yes
C(1) C(25) 1.515(8) yes
C(2) C(3) 1.392(8) yes
C(2) C(24) 1.513(9) yes
C(3) C(4) 1.394(9) yes
C(4) C(5) 1.420(9) yes
C(4) C(19) 1.523(8) yes
C(5) C(6) 1.410(8) yes
C(5) C(18) 1.514(9) yes
C(6) C(7) 1.514(9) yes
C(7) C(8) 1.561(9) yes
C(8) C(9) 1.535(8) yes
C(9) C(10) 1.501(9) yes
C(10) C(11) 1.428(8) yes
C(10) C(15) 1.399(8) yes
C(11) C(12) 1.417(9) yes
C(11) C(27) 1.484(8) yes
C(12) C(13) 1.382(8) yes
C(12) C(22) 1.529(9) yes
C(13) C(14) 1.395(9) yes
C(14) C(15) 1.411(9) yes
C(14) C(21) 1.530(9) yes
C(15) C(16) 1.544(8) yes
C(16) C(17) 1.533(8) yes
C(17) C(18) 1.530(10) yes
C(19) C(20) 1.548(9) yes
C(20) C(21) 1.532(10) yes
C(22) C(23) 1.53(1) yes
C(23) C(24) 1.575(9) yes
C(25) C(26) 1.503(9) yes

loop_
_geom_contact_atom_site_label_1
_geom_contact_atom_site_label_2
_geom_contact_distance
_geom_contact_site_symmetry_2
O(1) C(21) 3.529(6) 4_555
O(2) C(17) 3.574(8) 4_555

loop_
_geom_torsion_atom_site_label_1
_geom_torsion_atom_site_label_2
_geom_torsion_atom_site_label_3
_geom_torsion_atom_site_label_4
_geom_torsion
_geom_torsion_site_symmetry_1
_geom_torsion_site_symmetry_2
_geom_torsion_site_symmetry_3
_geom_torsion_site_symmetry_4
_geom_torsion_publ_flag
O(1) C(25) C(1) C(2) 75.9(8) 1_555 1_555 1_555 1_555 yes
O(1) C(25) C(1) C(6) -103.8(7) 1_555 1_555 1_555 1_555 yes
O(2) C(27) C(11) C(10) -6.9(10) 1_555 1_555 1_555 1_555 yes
O(2) C(27) C(11) C(12) 168.8(6) 1_555 1_555 1_555 1_555 yes
C(1) C(2) C(3) C(4) 6.8(8) 1_555 1_555 1_555 1_555 yes
C(1) C(2) C(24) C(23) -109.7(7) 1_555 1_555 1_555 1_555 yes
C(1) C(6) C(5) C(4) -1.9(8) 1_555 1_555 1_555 1_555 yes
C(1) C(6) C(5) C(18) 180.0(5) 1_555 1_555 1_555 1_555 yes
C(1) C(6) C(7) C(8) 69.9(7) 1_555 1_555 1_555 1_555 yes
C(2) C(1) C(6) C(5) 4.1(8) 1_555 1_555 1_555 1_555 yes
C(2) C(1) C(6) C(7) -170.2(5) 1_555 1_555 1_555 1_555 yes
C(2) C(1) C(25) C(26) -99.1(7) 1_555 1_555 1_555 1_555 yes
C(2) C(3) C(4) C(5) -4.6(8) 1_555 1_555 1_555 1_555 yes
C(2) C(3) C(4) C(19) 167.9(5) 1_555 1_555 1_555 1_555 yes
C(2) C(24) C(23) C(22) 62.5(8) 1_555 1_555 1_555 1_555 yes
C(3) C(2) C(1) C(6) -6.4(8) 1_555 1_555 1_555 1_555 yes
C(3) C(2) C(1) C(25) 173.9(5) 1_555 1_555 1_555 1_555 yes
C(3) C(2) C(24) C(23) 64.6(8) 1_555 1_555 1_555 1_555 yes
C(3) C(4) C(5) C(6) 2.1(8) 1_555 1_555 1_555 1_555 yes
C(3) C(4) C(5) C(18) -179.8(5) 1_555 1_555 1_555 1_555 yes
C(3) C(4) C(19) C(20) -55.0(8) 1_555 1_555 1_555 1_555 yes
C(4) C(3) C(2) C(24) -167.9(5) 1_555 1_555 1_555 1_555 yes
C(4) C(5) C(6) C(7) 172.3(5) 1_555 1_555 1_555 1_555 yes
C(4) C(5) C(18) C(17) -106.5(6) 1_555 1_555 1_555 1_555 yes
C(4) C(19) C(20) C(21) -67.1(7) 1_555 1_555 1_555 1_555 yes
C(5) C(4) C(19) C(20) 117.0(6) 1_555 1_555 1_555 1_555 yes
C(5) C(6) C(1) C(25) -176.1(5) 1_555 1_555 1_555 1_555 yes
C(5) C(6) C(7) C(8) -104.3(6) 1_555 1_555 1_555 1_555 yes
C(5) C(18) C(17) C(16) 44.3(7) 1_555 1_555 1_555 1_555 yes
C(6) C(1) C(2) C(24) 167.9(5) 1_555 1_555 1_555 1_555 yes
C(6) C(1) C(25) C(26) 81.1(8) 1_555 1_555 1_555 1_555 yes
C(6) C(5) C(4) C(19) -169.8(5) 1_555 1_555 1_555 1_555 yes
C(6) C(5) C(18) C(17) 71.7(6) 1_555 1_555 1_555 1_555 yes
C(6) C(7) C(8) C(9) 52.4(8) 1_555 1_555 1_555 1_555 yes
C(7) C(6) C(1) C(25) 9.5(7) 1_555 1_555 1_555 1_555 yes
C(7) C(6) C(5) C(18) -5.9(8) 1_555 1_555 1_555 1_555 yes
C(7) C(8) C(9) C(10) -56.6(8) 1_555 1_555 1_555 1_555 yes
C(8) C(9) C(10) C(11) -65.3(7) 1_555 1_555 1_555 1_555 yes
C(8) C(9) C(10) C(15) 107.9(6) 1_555 1_555 1_555 1_555 yes
C(9) C(10) C(11) C(12) 166.9(5) 1_555 1_555 1_555 1_555 yes
C(9) C(10) C(11) C(27) -17.4(8) 1_555 1_555 1_555 1_555 yes
C(9) C(10) C(15) C(14) -175.1(5) 1_555 1_555 1_555 1_555 yes
C(9) C(10) C(15) C(16) 3.9(8) 1_555 1_555 1_555 1_555 yes
C(10) C(11) C(12) C(13) 11.9(8) 1_555 1_555 1_555 1_555 yes
C(10) C(11) C(12) C(22) -161.0(5) 1_555 1_555 1_555 1_555 yes
C(10) C(15) C(14) C(13) 4.6(8) 1_555 1_555 1_555 1_555 yes
C(10) C(15) C(14) C(21) 177.8(5) 1_555 1_555 1_555 1_555 yes
C(10) C(15) C(16) C(17) -63.3(8) 1_555 1_555 1_555 1_555 yes
C(11) C(10) C(15) C(14) -2.1(8) 1_555 1_555 1_555 1_555 yes
C(11) C(10) C(15) C(16) 176.9(5) 1_555 1_555 1_555 1_555 yes
C(11) C(12) C(13) C(14) -9.7(8) 1_555 1_555 1_555 1_555 yes
C(11) C(12) C(22) C(23) 122.5(6) 1_555 1_555 1_555 1_555 yes
C(12) C(11) C(10) C(15) -6.3(8) 1_555 1_555 1_555 1_555 yes
C(12) C(13) C(14) C(15) 1.4(9) 1_555 1_555 1_555 1_555 yes
C(12) C(13) C(14) C(21) -172.4(5) 1_555 1_555 1_555 1_555 yes
C(12) C(22) C(23) C(24) -68.9(7) 1_555 1_555 1_555 1_555 yes
C(13) C(12) C(11) C(27) -164.0(5) 1_555 1_555 1_555 1_555 yes
C(13) C(12) C(22) C(23) -50.4(7) 1_555 1_555 1_555 1_555 yes
C(13) C(14) C(15) C(16) -174.4(5) 1_555 1_555 1_555 1_555 yes
C(13) C(14) C(21) C(20) 67.5(6) 1_555 1_555 1_555 1_555 yes
C(14) C(13) C(12) C(22) 163.7(5) 1_555 1_555 1_555 1_555 yes
C(14) C(15) C(16) C(17) 115.7(6) 1_555 1_555 1_555 1_555 yes
C(14) C(21) C(20) C(19) 60.6(7) 1_555 1_555 1_555 1_555 yes
C(15) C(10) C(11) C(27) 169.3(5) 1_555 1_555 1_555 1_555 yes
C(15) C(14) C(21) C(20) -105.8(7) 1_555 1_555 1_555 1_555 yes
C(15) C(16) C(17) C(18) -51.3(8) 1_555 1_555 1_555 1_555 yes
C(16) C(15) C(14) C(21) -1.2(8) 1_555 1_555 1_555 1_555 yes
C(18) C(5) C(4) C(19) 8.3(8) 1_555 1_555 1_555 1_555 yes
C(22) C(12) C(11) C(27) 23.1(8) 1_555 1_555 1_555 1_555 yes
C(24) C(2) C(1) C(25) -11.8(8) 1_555 1_555 1_555 1_555 yes

loop_
_cod_related_entry_id
_cod_related_entry_database
_cod_related_entry_code
1 ChemSpider 30660533
